data_7021992
loop_
_publ_author_name
'Al-Harbi, Ahmed'
'Rong, Yi'
'Parkin, Gerard'

_publ_section_title
;
 Synthesis and structural characterization of tris(2-pyridonyl)methyl
 complexes of zinc and thallium: a new class of metallacarbatranes and a
 monovalent thallium alkyl compound.
;
_journal_issue 39
_journal_name_full 'Dalton transactions (Cambridge, England : 2003)'
_journal_page_first 14053
_journal_page_last 14057
_journal_paper_doi 10.1039/c3dt52163j
_journal_volume 42
_journal_year 2013
_chemical_formula_sum 'C26 H40 N4 O4 Si2 Zn'
_chemical_formula_weight 594.17
_chemical_name_systematic
; 
 ? 
;
_space_group_IT_number 2
_symmetry_cell_setting triclinic
_symmetry_space_group_name_Hall '-P 1'
_symmetry_space_group_name_H-M 'P -1'
_atom_sites_solution_hydrogens geom
_atom_sites_solution_primary direct
_atom_sites_solution_secondary difmap
_audit_creation_method SHELXL-97
_cell_angle_alpha 102.776(5)
_cell_angle_beta 105.658(5)
_cell_angle_gamma 97.886(5)
_cell_formula_units_Z 2
_cell_length_a 10.347(3)
_cell_length_b 10.513(3)
_cell_length_c 15.117(5)
_cell_measurement_reflns_used 5899
_cell_measurement_temperature 150(2)
_cell_measurement_theta_max 28.70
_cell_measurement_theta_min 2.59
_cell_volume 1509.9(8)
_computing_cell_refinement 'Bruker SAINT'
_computing_data_collection 'Bruker APEX2'
_computing_data_reduction 'Bruker SAINT'
_computing_molecular_graphics 'Bruker SHELXTL'
_computing_publication_material 'Bruker SHELXTL'
_computing_structure_refinement 'SHELXL-97 (Sheldrick, 2008)'
_computing_structure_solution 'SHELXS-97 (Sheldrick, 2008)'
_diffrn_ambient_temperature 150(2)
_diffrn_measured_fraction_theta_full 0.991
_diffrn_measured_fraction_theta_max 0.991
_diffrn_measurement_device_type 'Bruker APEX-II CCD'
_diffrn_measurement_method '\f and \w scans'
_diffrn_radiation_monochromator graphite
_diffrn_radiation_source 'fine-focus sealed tube'
_diffrn_radiation_type MoK\a
_diffrn_radiation_wavelength 0.71073
_diffrn_reflns_av_R_equivalents 0.0708
_diffrn_reflns_av_sigmaI/netI 0.1018
_diffrn_reflns_limit_h_max 14
_diffrn_reflns_limit_h_min -14
_diffrn_reflns_limit_k_max 15
_diffrn_reflns_limit_k_min -15
_diffrn_reflns_limit_l_max 21
_diffrn_reflns_limit_l_min -21
_diffrn_reflns_number 24546
_diffrn_reflns_theta_full 30.63
_diffrn_reflns_theta_max 30.63
_diffrn_reflns_theta_min 1.45
_exptl_absorpt_coefficient_mu 0.929
_exptl_absorpt_correction_T_max 0.9550
_exptl_absorpt_correction_T_min 0.8888
_exptl_absorpt_correction_type empirical
_exptl_absorpt_process_details sadabs
_exptl_crystal_colour Colorless
_exptl_crystal_density_diffrn 1.307
_exptl_crystal_density_method 'not measured'
_exptl_crystal_description Block
_exptl_crystal_F_000 628
_exptl_crystal_size_max 0.13
_exptl_crystal_size_mid 0.13
_exptl_crystal_size_min 0.05
_refine_diff_density_max 0.445
_refine_diff_density_min -0.356
_refine_diff_density_rms 0.083
_refine_ls_extinction_method none
_refine_ls_goodness_of_fit_ref 1.002
_refine_ls_hydrogen_treatment constr
_refine_ls_matrix_type full
_refine_ls_number_parameters 342
_refine_ls_number_reflns 9236
_refine_ls_number_restraints 0
_refine_ls_restrained_S_all 1.002
_refine_ls_R_factor_all 0.1087
_refine_ls_R_factor_gt 0.0508
_refine_ls_shift/su_max 0.002
_refine_ls_shift/su_mean 0.000
_refine_ls_structure_factor_coef Fsqd
_refine_ls_weighting_details 'calc w=1/[\s^2^(Fo^2^)+(0.0250P)^2^+0.0000P] where P=(Fo^2^+2Fc^2^)/3'
_refine_ls_weighting_scheme calc
_refine_ls_wR_factor_gt 0.0768
_refine_ls_wR_factor_ref 0.0905
_reflns_number_gt 5464
_reflns_number_total 9236
_reflns_threshold_expression >2sigma(I)
_cod_data_source_file c3dt52163j.txt
_cod_data_source_block o3znntms10
_cod_depositor_comments
;
The following automatic conversions were performed:

'_symmetry_cell_setting' value 'Triclinic' changed to 'triclinic'
according to /home/saulius/struct/CIF-dictionaries/cif_core.dic
dictionary named 'cif_core.dic' version 2.4.2 from 2011-04-26.

Automatic conversion script
Id: cif_fix_values 1891 2012-01-12 08:04:46Z andrius 
;
_cod_original_sg_symbol_H-M P-1
_cod_database_code 7021992

loop_
_symmetry_equiv_pos_as_xyz
'x, y, z'
'-x, -y, -z'

loop_
_atom_site_label
_atom_site_type_symbol
_atom_site_fract_x
_atom_site_fract_y
_atom_site_fract_z
_atom_site_U_iso_or_equiv
_atom_site_adp_type
_atom_site_occupancy
_atom_site_symmetry_multiplicity
_atom_site_calc_flag
_atom_site_refinement_flags
Zn Zn 0.25409(3) 1.18520(3) 1.25479(2) 0.02233(8) Uani 1 1 d .
N3 N 0.18557(19) 0.88685(18) 1.18954(13) 0.0190(4) Uani 1 1 d .
O2 O 0.29686(17) 1.21779(16) 1.40252(11) 0.0282(4) Uani 1 1 d .
O1 O 0.04646(17) 1.19884(16) 1.21380(13) 0.0318(4) Uani 1 1 d .
Si1 Si 0.34657(7) 1.23986(7) 1.09071(5) 0.02673(17) Uani 1 1 d .
Si2 Si 0.47920(7) 1.42643(7) 1.29197(5) 0.02644(17) Uani 1 1 d .
N1 N 0.02209(18) 0.99735(18) 1.25012(13) 0.0185(4) Uani 1 1 d .
N2 N 0.23573(18) 0.98913(18) 1.35715(13) 0.0186(4) Uani 1 1 d .
N4 N 0.35688(19) 1.30148(18) 1.20683(13) 0.0226(4) Uani 1 1 d .
O3 O 0.41448(16) 0.98358(17) 1.24957(11) 0.0287(4) Uani 1 1 d .
C31 C 0.3227(2) 0.8925(2) 1.18977(17) 0.0238(5) Uani 1 1 d .
C15 C -0.0596(2) 0.8994(2) 1.27056(16) 0.0234(5) Uani 1 1 d .
H15A H -0.0213 0.8286 1.2890 0.028 Uiso 1 1 calc R
C35 C 0.0795(3) 0.7967(2) 1.11914(17) 0.0260(6) Uani 1 1 d .
H35A H -0.0119 0.7986 1.1193 0.031 Uiso 1 1 calc R
C1 C 0.1678(2) 0.9991(2) 1.26006(15) 0.0180(5) Uani 1 1 d .
C22 C 0.3587(2) 1.1018(3) 1.52021(17) 0.0268(6) Uani 1 1 d .
H22A H 0.3976 1.1816 1.5704 0.032 Uiso 1 1 calc R
C11 C -0.0284(2) 1.1063(2) 1.22701(17) 0.0235(5) Uani 1 1 d .
C25 C 0.2442(2) 0.8698(2) 1.37845(17) 0.0225(5) Uani 1 1 d .
H25A H 0.2062 0.7893 1.3288 0.027 Uiso 1 1 calc R
C23 C 0.3627(2) 0.9827(3) 1.54043(18) 0.0298(6) Uani 1 1 d .
H23A H 0.4046 0.9800 1.6040 0.036 Uiso 1 1 calc R
C21 C 0.2979(2) 1.1103(2) 1.42566(16) 0.0226(5) Uani 1 1 d .
C14 C -0.1910(2) 0.9009(2) 1.26525(17) 0.0278(6) Uani 1 1 d .
H14A H -0.2451 0.8317 1.2789 0.033 Uiso 1 1 calc R
C12 C -0.1695(2) 1.1051(3) 1.22074(18) 0.0292(6) Uani 1 1 d .
H12A H -0.2090 1.1758 1.2032 0.035 Uiso 1 1 calc R
C34 C 0.1011(3) 0.7052(3) 1.04943(19) 0.0365(7) Uani 1 1 d .
H34A H 0.0260 0.6437 1.0010 0.044 Uiso 1 1 calc R
C13 C -0.2476(2) 1.0068(3) 1.23905(17) 0.0292(6) Uani 1 1 d .
H13A H -0.3407 1.0088 1.2343 0.035 Uiso 1 1 calc R
C50 C 0.5727(3) 1.5448(3) 1.2428(2) 0.0458(8) Uani 1 1 d .
H50A H 0.5097 1.5961 1.2132 0.069 Uiso 1 1 calc R
H50B H 0.6076 1.4944 1.1948 0.069 Uiso 1 1 calc R
H50C H 0.6496 1.6059 1.2946 0.069 Uiso 1 1 calc R
C10 C 0.1994(3) 1.0946(3) 1.03115(18) 0.0376(7) Uani 1 1 d .
H10A H 0.2186 1.0196 1.0575 0.056 Uiso 1 1 calc R
H10B H 0.1861 1.0687 0.9624 0.056 Uiso 1 1 calc R
H10C H 0.1159 1.1192 1.0422 0.056 Uiso 1 1 calc R
C60 C 0.6112(3) 1.3564(3) 1.36661(19) 0.0398(7) Uani 1 1 d .
H60A H 0.5659 1.2928 1.3931 0.060 Uiso 1 1 calc R
H60B H 0.6758 1.4289 1.4188 0.060 Uiso 1 1 calc R
H60C H 0.6609 1.3107 1.3271 0.060 Uiso 1 1 calc R
C32 C 0.3427(3) 0.7911(3) 1.11784(18) 0.0322(6) Uani 1 1 d .
H32A H 0.4337 0.7859 1.1179 0.039 Uiso 1 1 calc R
C40 C 0.4003(3) 1.5265(3) 1.3726(2) 0.0465(8) Uani 1 1 d .
H40A H 0.3479 1.4671 1.3982 0.070 Uiso 1 1 calc R
H40B H 0.3388 1.5734 1.3368 0.070 Uiso 1 1 calc R
H40C H 0.4727 1.5916 1.4254 0.070 Uiso 1 1 calc R
C30 C 0.5036(3) 1.1796(3) 1.0781(2) 0.0497(8) Uani 1 1 d .
H30A H 0.5219 1.1151 1.1153 0.075 Uiso 1 1 calc R
H30B H 0.5820 1.2554 1.1015 0.075 Uiso 1 1 calc R
H30C H 0.4896 1.1368 1.0107 0.075 Uiso 1 1 calc R
C33 C 0.2371(3) 0.7024(3) 1.04976(19) 0.0374(7) Uani 1 1 d .
H33A H 0.2542 0.6378 1.0018 0.045 Uiso 1 1 calc R
C20 C 0.3185(3) 1.3641(3) 1.01916(19) 0.0447(8) Uani 1 1 d .
H20A H 0.2374 1.3991 1.0252 0.067 Uiso 1 1 calc R
H20B H 0.3045 1.3205 0.9519 0.067 Uiso 1 1 calc R
H20C H 0.3991 1.4376 1.0430 0.067 Uiso 1 1 calc R
C24 C 0.3050(2) 0.8634(3) 1.46774(18) 0.0278(6) Uani 1 1 d .
H24A H 0.3087 0.7796 1.4812 0.033 Uiso 1 1 calc R
O4 O 1.02515(19) 1.35608(17) 0.64090(13) 0.0362(5) Uani 1 1 d .
C42 C 1.0236(3) 1.4882(3) 0.6876(2) 0.0464(8) Uani 1 1 d .
H42A H 0.9388 1.5136 0.6543 0.056 Uiso 1 1 calc R
H42B H 1.1033 1.5508 0.6861 0.056 Uiso 1 1 calc R
C41 C 1.0192(3) 1.3395(3) 0.5444(2) 0.0448(8) Uani 1 1 d .
H41A H 1.0963 1.4029 0.5406 0.054 Uiso 1 1 calc R
H41B H 0.9323 1.3591 0.5087 0.054 Uiso 1 1 calc R
C43 C 1.0272(3) 1.2001(3) 0.5005(2) 0.0526(9) Uani 1 1 d .
H43A H 1.0207 1.1894 0.4333 0.079 Uiso 1 1 calc R
H43B H 0.9514 1.1375 0.5050 0.079 Uiso 1 1 calc R
H43C H 1.1149 1.1821 0.5344 0.079 Uiso 1 1 calc R
C44 C 1.0296(4) 1.4962(3) 0.7880(2) 0.0600(10) Uani 1 1 d .
H44A H 1.0347 1.5887 0.8217 0.090 Uiso 1 1 calc R
H44B H 1.1110 1.4660 0.8195 0.090 Uiso 1 1 calc R
H44C H 0.9469 1.4392 0.7889 0.090 Uiso 1 1 calc R

loop_
_atom_site_aniso_label
_atom_site_aniso_U_11
_atom_site_aniso_U_22
_atom_site_aniso_U_33
_atom_site_aniso_U_23
_atom_site_aniso_U_13
_atom_site_aniso_U_12
Zn 0.02236(16) 0.02022(15) 0.02384(15) 0.00560(12) 0.00905(12) -0.00068(11)
N3 0.0208(10) 0.0187(10) 0.0183(10) 0.0052(8) 0.0068(8) 0.0051(8)
O2 0.0362(10) 0.0224(9) 0.0233(9) 0.0016(7) 0.0124(8) -0.0019(8)
O1 0.0259(10) 0.0258(10) 0.0495(12) 0.0189(9) 0.0136(9) 0.0061(8)
Si1 0.0297(4) 0.0305(4) 0.0220(4) 0.0122(3) 0.0080(3) 0.0047(3)
Si2 0.0252(4) 0.0226(4) 0.0289(4) 0.0079(3) 0.0068(3) -0.0019(3)
N1 0.0176(10) 0.0178(10) 0.0193(10) 0.0056(8) 0.0052(8) 0.0020(8)
N2 0.0174(10) 0.0212(10) 0.0165(10) 0.0042(8) 0.0059(8) 0.0021(8)
N4 0.0223(11) 0.0221(11) 0.0239(11) 0.0082(9) 0.0082(9) 0.0006(8)
O3 0.0193(9) 0.0395(11) 0.0249(9) 0.0065(8) 0.0064(8) 0.0031(8)
C31 0.0233(13) 0.0328(14) 0.0207(13) 0.0131(11) 0.0086(11) 0.0105(11)
C15 0.0241(13) 0.0207(12) 0.0249(13) 0.0074(10) 0.0075(11) 0.0008(10)
C35 0.0235(13) 0.0264(13) 0.0241(13) 0.0026(11) 0.0069(11) -0.0008(11)
C1 0.0147(11) 0.0204(12) 0.0181(12) 0.0044(10) 0.0045(9) 0.0039(9)
C22 0.0186(13) 0.0396(16) 0.0174(12) 0.0004(11) 0.0063(10) 0.0009(11)
C11 0.0223(13) 0.0223(13) 0.0240(13) 0.0046(10) 0.0049(11) 0.0055(10)
C25 0.0202(13) 0.0250(13) 0.0233(13) 0.0085(11) 0.0069(10) 0.0048(10)
C23 0.0182(13) 0.0540(18) 0.0212(13) 0.0141(13) 0.0088(11) 0.0089(12)
C21 0.0184(12) 0.0282(14) 0.0203(12) 0.0023(11) 0.0103(10) 0.0006(10)
C14 0.0228(13) 0.0319(15) 0.0303(14) 0.0111(12) 0.0114(11) 0.0007(11)
C12 0.0226(14) 0.0317(15) 0.0338(15) 0.0087(12) 0.0079(12) 0.0093(11)
C34 0.0431(18) 0.0310(15) 0.0279(15) -0.0023(12) 0.0121(13) -0.0020(13)
C13 0.0186(13) 0.0393(16) 0.0292(14) 0.0075(12) 0.0085(11) 0.0051(11)
C50 0.0396(18) 0.0419(18) 0.0476(19) 0.0179(15) 0.0055(15) -0.0114(14)
C10 0.0510(18) 0.0337(15) 0.0233(14) 0.0101(12) 0.0042(13) 0.0041(13)
C60 0.0311(16) 0.0477(18) 0.0374(16) 0.0162(14) 0.0061(13) -0.0007(13)
C32 0.0346(16) 0.0378(16) 0.0318(15) 0.0114(13) 0.0171(13) 0.0158(13)
C40 0.054(2) 0.0262(15) 0.052(2) 0.0000(14) 0.0163(16) 0.0022(14)
C30 0.054(2) 0.061(2) 0.0482(19) 0.0189(17) 0.0309(17) 0.0232(17)
C33 0.0514(19) 0.0326(16) 0.0333(16) 0.0046(13) 0.0213(15) 0.0156(14)
C20 0.052(2) 0.0437(18) 0.0348(17) 0.0185(14) 0.0060(15) 0.0001(15)
C24 0.0234(13) 0.0357(15) 0.0295(14) 0.0174(12) 0.0092(11) 0.0071(11)
O4 0.0452(12) 0.0296(10) 0.0342(11) 0.0133(9) 0.0118(9) 0.0024(9)
C42 0.057(2) 0.0310(17) 0.051(2) 0.0165(15) 0.0139(16) 0.0028(14)
C41 0.0391(18) 0.060(2) 0.0375(17) 0.0230(16) 0.0120(14) 0.0018(15)
C43 0.045(2) 0.082(3) 0.0377(18) 0.0147(18) 0.0226(15) 0.0198(18)
C44 0.099(3) 0.0347(18) 0.044(2) 0.0081(15) 0.018(2) 0.0199(18)

loop_
_atom_type_symbol
_atom_type_description
_atom_type_scat_dispersion_real
_atom_type_scat_dispersion_imag
_atom_type_scat_source
C C 0.0033 0.0016 'International Tables Vol C Tables 4.2.6.8 and 6.1.1.4'
H H 0.0000 0.0000 'International Tables Vol C Tables 4.2.6.8 and 6.1.1.4'
N N 0.0061 0.0033 'International Tables Vol C Tables 4.2.6.8 and 6.1.1.4'
O O 0.0106 0.0060 'International Tables Vol C Tables 4.2.6.8 and 6.1.1.4'
Si Si 0.0817 0.0704 'International Tables Vol C Tables 4.2.6.8 and 6.1.1.4'
Zn Zn 0.2839 1.4301 'International Tables Vol C Tables 4.2.6.8 and 6.1.1.4'

loop_
_geom_angle_atom_site_label_1
_geom_angle_atom_site_label_2
_geom_angle_atom_site_label_3
_geom_angle
N4 Zn C1 153.20(8)
N4 Zn O2 119.49(8)
C1 Zn O2 79.84(8)
N4 Zn O1 110.11(8)
C1 Zn O1 81.33(8)
O2 Zn O1 101.10(7)
C35 N3 C31 121.2(2)
C35 N3 C1 124.22(19)
C31 N3 C1 113.75(18)
C21 O2 Zn 111.19(14)
C11 O1 Zn 111.90(15)
N4 Si1 C30 112.23(12)
N4 Si1 C10 110.40(11)
C30 Si1 C10 106.76(14)
N4 Si1 C20 113.28(12)
C30 Si1 C20 107.39(14)
C10 Si1 C20 106.39(12)
N4 Si2 C40 110.23(12)
N4 Si2 C60 110.54(12)
C40 Si2 C60 107.69(14)
N4 Si2 C50 113.90(12)
C40 Si2 C50 107.22(14)
C60 Si2 C50 107.00(13)
C15 N1 C11 120.5(2)
C15 N1 C1 122.38(19)
C11 N1 C1 116.86(18)
C25 N2 C21 121.5(2)
C25 N2 C1 123.06(18)
C21 N2 C1 115.39(19)
Si1 N4 Si2 128.00(11)
Si1 N4 Zn 114.41(10)
Si2 N4 Zn 114.80(11)
O3 C31 N3 119.2(2)
O3 C31 C32 125.4(2)
N3 C31 C32 115.4(2)
C14 C15 N1 122.4(2)
C34 C35 N3 121.9(2)
N1 C1 N3 111.89(17)
N1 C1 N2 107.91(17)
N3 C1 N2 108.96(17)
N1 C1 Zn 107.11(14)
N3 C1 Zn 114.55(14)
N2 C1 Zn 106.08(14)
C23 C22 C21 121.8(2)
O1 C11 N1 121.1(2)
O1 C11 C12 122.8(2)
N1 C11 C12 116.1(2)
C24 C25 N2 121.9(2)
C22 C23 C24 120.2(2)
O2 C21 N2 120.1(2)
O2 C21 C22 124.2(2)
N2 C21 C22 115.7(2)
C15 C14 C13 119.0(2)
C13 C12 C11 122.0(2)
C35 C34 C33 118.8(2)
C12 C13 C14 119.9(2)
C33 C32 C31 122.3(2)
C32 C33 C34 120.1(2)
C25 C24 C23 118.7(2)
C41 O4 C42 112.9(2)
O4 C42 C44 109.2(2)
O4 C41 C43 110.3(2)

loop_
_geom_bond_atom_site_label_1
_geom_bond_atom_site_label_2
_geom_bond_distance
Zn N4 1.8980(19)
Zn C1 2.064(2)
Zn O2 2.0946(18)
Zn O1 2.1036(18)
N3 C35 1.369(3)
N3 C31 1.411(3)
N3 C1 1.473(3)
O2 C21 1.255(3)
O1 C11 1.244(3)
Si1 N4 1.700(2)
Si1 C30 1.864(3)
Si1 C10 1.864(3)
Si1 C20 1.876(3)
Si2 N4 1.703(2)
Si2 C40 1.862(3)
Si2 C60 1.868(3)
Si2 C50 1.872(3)
N1 C15 1.383(3)
N1 C11 1.397(3)
N1 C1 1.472(3)
N2 C25 1.371(3)
N2 C21 1.393(3)
N2 C1 1.480(3)
O3 C31 1.241(3)
C31 C32 1.425(3)
C15 C14 1.343(3)
C35 C34 1.350(3)
C22 C23 1.356(3)
C22 C21 1.426(3)
C11 C12 1.435(3)
C25 C24 1.348(3)
C23 C24 1.403(3)
C14 C13 1.410(3)
C12 C13 1.348(3)
C34 C33 1.410(4)
C32 C33 1.346(4)
O4 C41 1.413(3)
O4 C42 1.416(3)
C42 C44 1.485(4)
C41 C43 1.493(4)
